data_7702414
loop_
_publ_author_name
'Yamamoto, Yasuhiro'
'Sugawara, Ken-ichiro'
'Aiko, Tsuyoshi'
'Ma, Jian-Fang'

_publ_contact_author
;
    ENTER NAME
 ENTER ADDRESS
;
_publ_section_title
;
 Reaction of [RuCl2(DMSO)4] with aromatic phosphines bearing ortho-methoxy
 groups&#x200A;&#x2020;
;
_journal_issue 22
_journal_name_full 'Journal of the Chemical Society, Dalton Transactions'
_journal_page_first 4003
_journal_paper_doi 10.1039/a906435d
_journal_year 1999
_chemical_formula_structural '[RuCl3(dmso)3][BDMPP-CH2Cl2]'
_chemical_formula_sum 'C29 H43 Cl4 O7 P Ru S3'
_chemical_formula_weight 873.69
_space_group_IT_number 4
_space_group_name_Hall 'P 2yb'
_space_group_name_H-M_alt 'P 1 21 1'
_symmetry_cell_setting monoclinic
_symmetry_Int_Tables_number 4
_symmetry_space_group_name_H-M 'P 1 21 1'
_audit_creation_date 'Wed Mar 10 10:25:20 1999'
_audit_creation_method 'from TEXRAY.INF file'
_cell_angle_alpha 90
_cell_angle_beta 112.35(1)
_cell_angle_gamma 90
_cell_formula_units_Z 2
_cell_length_a 13.824(3)
_cell_length_b 9.671(3)
_cell_length_c 15.292(2)
_cell_measurement_reflns_used 25
_cell_measurement_temperature 297.2
_cell_measurement_theta_max 12.5
_cell_measurement_theta_min 11.3
_cell_volume 1890.8(8)
_computing_cell_refinement 'MSC/AFC Diffractometer Control'
_computing_data_collection 'MSC/AFC Diffractometer Control'
_computing_data_reduction teXsan
_computing_publication_material teXsan
_computing_structure_refinement teXsan
_computing_structure_solution 'DIRDIF92 (PATTY)'
_diffrn_ambient_temperature 297.2
_diffrn_measurement_device 'Rigaku AFC5S'
_diffrn_measurement_method \w-2\q
_diffrn_orient_matrix_UB_11 0.06520
_diffrn_orient_matrix_UB_12 -0.00095
_diffrn_orient_matrix_UB_13 0.05853
_diffrn_orient_matrix_UB_21 -0.04250
_diffrn_orient_matrix_UB_22 0.01715
_diffrn_orient_matrix_UB_23 0.03921
_diffrn_orient_matrix_UB_31 -0.00776
_diffrn_orient_matrix_UB_32 -0.10197
_diffrn_orient_matrix_UB_33 0.00605
_diffrn_radiation_detector 'scintillation counter'
_diffrn_radiation_monochromator graphite
_diffrn_radiation_source 'Rigaku sealed tube'
_diffrn_radiation_type 'Mo K\a'
_diffrn_radiation_wavelength 0.7107
_diffrn_reflns_av_R_equivalents 1.71
_diffrn_reflns_av_sigmaI/netI 0.062
_diffrn_reflns_limit_h_max 16
_diffrn_reflns_limit_h_min 0
_diffrn_reflns_limit_k_max 0
_diffrn_reflns_limit_k_min -11
_diffrn_reflns_limit_l_max 16
_diffrn_reflns_limit_l_min -18
_diffrn_reflns_number 3713
_diffrn_reflns_reduction_process 'Lp corrections applied'
_diffrn_reflns_theta_max 25.01
_diffrn_reflns_theta_min 2.11
_diffrn_standards_decay_% -0.12
_diffrn_standards_interval_count 150
_diffrn_standards_number 3
_exptl_absorpt_coefficient_mu 0.946
_exptl_absorpt_correction_type none
_exptl_crystal_colour yellow
_exptl_crystal_density_diffrn 1.534
_exptl_crystal_density_meas ?
_exptl_crystal_description prismatic
_exptl_crystal_F_000 896.00
_exptl_crystal_size_max 0.300
_exptl_crystal_size_mid 0.200
_exptl_crystal_size_min 0.100
_refine_diff_density_max 0.72
_refine_diff_density_min -0.36
_refine_ls_extinction_method none
_refine_ls_goodness_of_fit_obs 1.352
_refine_ls_hydrogen_treatment noref
_refine_ls_matrix_type full
_refine_ls_number_constraints 0
_refine_ls_number_parameters 406
_refine_ls_number_reflns 2858
_refine_ls_number_restraints 0
_refine_ls_R_factor_obs 0.0373
_refine_ls_shift/esd_max 0.3660
_refine_ls_shift/esd_mean 0.0540
_refine_ls_structure_factor_coef F
_refine_ls_weighting_details 'w = 1/[\s^2^(Fo) + 0.00022|Fo|^2^]'
_refine_ls_weighting_scheme calc
_refine_ls_wR_factor_obs 0.0405
_reflns_number_observed 2858
_reflns_number_total 3559
_reflns_observed_criterion >3.0sigma(I)
_cod_data_source_file 906435d.txt
_cod_data_source_block 3b
_cod_depositor_comments
;
The following automatic conversions were performed:

data item '_exptl_crystal_density_meas' value 'not measured' was
changed to '?' -- the value is perceived as not measured.

data item '_refine_ls_weighting_scheme' value 'w = 1/[\s^2^(Fo) +
0.00022|Fo|^2^]' was changed to 'calc'. A new data item
'_refine_ls_weighting_details' was created with the value set to 'w =
1/[\s^2^(Fo) + 0.00022|Fo|^2^]'.

Automatic conversion script
Id: cif_fix_values 6909 2019-04-08 15:41:33Z antanas 
;
_cod_original_sg_symbol_H-M 'P 21       '
_cod_original_formula_sum 'C29 H43 Cl4 O7 P S3 Ru '
_cod_database_code 7702414

loop_
_symmetry_equiv_pos_as_xyz
'   +x,   +y,   +z'
'   -x,1/2+y,   -z'

loop_
_atom_site_aniso_label
_atom_site_aniso_U_11
_atom_site_aniso_U_22
_atom_site_aniso_U_33
_atom_site_aniso_U_12
_atom_site_aniso_U_13
_atom_site_aniso_U_23
Ru 0.0232(2) 0.0299(2) 0.0314(2) -0.0012(2) 0.0109(1) -0.0024(3)
Cl(1) 0.079(1) 0.098(2) 0.058(1) 0.020(1) 0.0124(9) -0.029(1)
Cl(2) 0.0299(7) 0.0469(9) 0.0513(8) 0.0075(7) 0.0135(6) -0.0043(8)
Cl(3) 0.0417(8) 0.052(1) 0.0432(8) -0.0049(8) 0.0088(6) -0.0189(8)
Cl(4) 0.0566(9) 0.045(1) 0.085(1) -0.0130(8) 0.0449(7) 0.0020(9)
S(1) 0.0361(7) 0.0368(9) 0.0551(9) 0.0066(7) 0.0186(6) 0.0020(8)
S(2) 0.0418(8) 0.0484(10) 0.0304(7) 0.0034(8) 0.0088(6) -0.0040(7)
S(3) 0.0339(7) 0.0370(8) 0.0399(8) -0.0055(7) 0.0151(6) 0.0016(7)
P 0.0233(6) 0.0355(9) 0.0317(7) -0.0008(7) 0.0098(5) -0.0027(7)
O(1) 0.034(2) 0.048(3) 0.047(2) -0.003(2) 0.003(2) 0.000(2)
O(2) 0.061(3) 0.132(5) 0.044(2) -0.020(3) 0.019(2) 0.027(3)
O(3) 0.068(3) 0.056(3) 0.041(2) 0.020(2) 0.023(2) 0.002(2)
O(4) 0.060(2) 0.046(3) 0.047(2) 0.011(3) 0.020(2) 0.002(2)
O(5) 0.039(2) 0.062(3) 0.107(3) 0.009(2) 0.039(2) 0.013(3)
O(6) 0.050(2) 0.063(3) 0.041(2) 0.013(2) -0.006(2) -0.005(2)
O(7) 0.046(2) 0.058(3) 0.060(3) -0.027(2) 0.017(2) -0.013(2)
C(1) 0.028(2) 0.037(2) 0.033(3) 0.002(2) 0.011(2) -0.007(3)
C(2) 0.031(2) 0.053(3) 0.032(3) 0.013(3) 0.013(2) 0.001(3)
C(3) 0.043(3) 0.053(3) 0.051(3) 0.019(3) 0.022(3) 0.000(3)
C(4) 0.070(4) 0.032(4) 0.071(4) 0.010(3) 0.028(3) 0.007(4)
C(5) 0.067(4) 0.034(3) 0.071(4) -0.008(3) 0.033(3) -0.005(4)
C(6) 0.038(3) 0.038(3) 0.060(3) -0.009(2) 0.024(2) -0.005(3)
C(7) 0.024(2) 0.037(3) 0.047(2) -0.002(2) 0.017(2) -0.003(3)
C(8) 0.030(2) 0.028(3) 0.051(3) -0.002(2) 0.012(2) -0.010(2)
C(9) 0.031(3) 0.033(4) 0.091(4) -0.011(2) 0.022(3) -0.022(3)
C(10) 0.049(3) 0.036(4) 0.106(4) -0.016(3) 0.050(2) -0.007(3)
C(11) 0.063(3) 0.051(4) 0.091(4) -0.009(4) 0.047(2) 0.011(5)
C(12) 0.051(3) 0.054(4) 0.054(3) 0.000(3) 0.026(2) 0.016(3)
C(13) 0.043(4) 0.085(6) 0.065(5) 0.009(4) -0.017(3) -0.002(5)
C(14) 0.085(5) 0.20(1) 0.041(3) -0.017(7) 0.020(4) 0.045(5)
C(15) 0.033(3) 0.034(3) 0.032(2) -0.008(2) 0.013(2) -0.011(2)
C(16) 0.038(3) 0.046(3) 0.035(3) -0.013(2) 0.008(2) 0.002(2)
C(17) 0.077(4) 0.051(4) 0.049(3) -0.013(3) 0.043(3) -0.019(3)
C(18) 0.077(4) 0.058(4) 0.059(3) -0.001(3) 0.040(3) -0.020(3)
C(19) 0.049(3) 0.045(4) 0.064(3) 0.007(4) 0.028(2) -0.012(3)
C(20) 0.041(3) 0.031(3) 0.047(3) -0.009(2) 0.012(2) -0.008(2)
C(21) 0.136(6) 0.069(5) 0.083(4) 0.017(5) 0.073(4) 0.046(4)
C(22) 0.104(6) 0.068(5) 0.036(4) 0.056(4) -0.002(4) -0.001(4)
C(23) 0.021(2) 0.064(4) 0.038(3) -0.004(3) 0.005(2) 0.009(2)
C(24) 0.085(5) 0.061(5) 0.062(3) 0.034(4) 0.024(4) 0.024(4)
C(25) 0.070(5) 0.038(4) 0.083(5) 0.005(3) 0.017(4) -0.017(3)
C(26) 0.076(4) 0.102(6) 0.059(3) -0.012(4) 0.059(2) -0.006(4)
C(27) 0.062(4) 0.047(2) 0.060(4) 0.008(4) 0.006(3) -0.025(4)
C(28) 0.072(4) 0.068(5) 0.046(3) -0.005(4) 0.041(3) -0.013(3)
C(29) 0.065(4) 0.054(4) 0.079(5) 0.022(3) 0.029(3) 0.041(4)

loop_
_atom_site_label
_atom_site_fract_x
_atom_site_fract_y
_atom_site_fract_z
_atom_site_U_iso_or_equiv
_atom_site_thermal_displace_type
_atom_site_calc_flag
_atom_site_occupancy
Ru -0.01203(3) 0.5013(1) 0.22965(3) 0.02803(9) Uani d 1.00
Cl1 0.6904(2) 0.4123(3) 0.4584(1) 0.0824(7) Uani d 1.00
Cl2 -0.1601(1) 0.6534(2) 0.2005(1) 0.0433(4) Uani d 1.00
Cl3 -0.1033(1) 0.4183(2) 0.0685(1) 0.0479(4) Uani d 1.00
Cl4 -0.1019(1) 0.3284(2) 0.2868(1) 0.0571(5) Uani d 1.00
S1 0.1150(1) 0.3386(2) 0.2564(1) 0.0423(4) Uani d 1.00
S2 0.0562(1) 0.5983(2) 0.3755(1) 0.0416(4) Uani d 1.00
S3 0.0711(1) 0.6534(2) 0.1699(1) 0.0366(4) Uani d 1.00
P 0.5859(1) 0.2623(2) 0.2737(1) 0.0303(4) Uani d 1.00
O1 0.4008(3) 0.1937(5) 0.1290(3) 0.047(1) Uani d 1.00
O2 0.5837(4) 0.1164(7) 0.4501(3) 0.079(2) Uani d 1.00
O3 0.5557(3) 0.3537(5) 0.0722(3) 0.054(1) Uani d 1.00
O4 0.6939(3) 0.0119(6) 0.3019(3) 0.051(1) Uani d 1.00
O5 0.2086(3) 0.3707(6) 0.2387(4) 0.066(1) Uani d 1.00
O6 0.1621(3) 0.5600(5) 0.4409(3) 0.058(1) Uani d 1.00
O7 0.1642(3) 0.7261(5) 0.2367(3) 0.056(1) Uani d 1.00
C1 0.5387(4) 0.4379(6) 0.2453(4) 0.033(1) Uani d 1.00
C2 0.4412(4) 0.4750(7) 0.2460(4) 0.038(1) Uani d 1.00
C3 0.4140(5) 0.6152(8) 0.2355(4) 0.048(2) Uani d 1.00
C4 0.4790(6) 0.7082(7) 0.2217(5) 0.057(2) Uani d 1.00
C5 0.5726(5) 0.6711(7) 0.2176(5) 0.055(2) Uani d 1.00
C6 0.6042(4) 0.5333(6) 0.2308(4) 0.044(2) Uani d 1.00
C7 0.4888(4) 0.1525(7) 0.2890(4) 0.035(1) Uani d 1.00
C8 0.3998(4) 0.1272(6) 0.2064(4) 0.038(1) Uani d 1.00
C9 0.3225(4) 0.0380(6) 0.2083(5) 0.052(2) Uani d 1.00
C10 0.3340(5) -0.0255(7) 0.2925(5) 0.058(2) Uani d 1.00
C11 0.4184(5) -0.0005(10) 0.3741(5) 0.063(2) Uani d 1.00
C12 0.4978(5) 0.0872(8) 0.3735(4) 0.051(2) Uani d 1.00
C13 0.3059(5) 0.2203(10) 0.0535(5) 0.075(2) Uani d 1.00
C14 0.5921(6) 0.065(1) 0.5387(5) 0.109(4) Uani d 1.00
C15 0.6321(4) 0.1875(6) 0.1890(4) 0.033(1) Uani d 1.00
C16 0.6193(4) 0.2413(7) 0.1010(4) 0.041(1) Uani d 1.00
C17 0.6686(5) 0.1836(8) 0.0470(4) 0.053(2) Uani d 1.00
C18 0.7285(6) 0.0644(8) 0.0795(5) 0.060(2) Uani d 1.00
C19 0.7399(4) 0.0067(9) 0.1643(4) 0.051(2) Uani d 1.00
C20 0.6910(5) 0.0638(7) 0.2175(4) 0.041(1) Uani d 1.00
C21 0.5661(7) 0.4423(9) 0.0024(5) 0.087(3) Uani d 1.00
C22 0.7755(6) -0.0819(9) 0.3526(5) 0.078(2) Uani d 1.00
C23 0.7045(4) 0.2864(8) 0.3796(4) 0.043(2) Uani d 1.00
C24 0.1608(6) 0.2635(9) 0.3720(5) 0.070(2) Uani d 1.00
C25 0.0601(6) 0.1874(8) 0.1906(6) 0.067(2) Uani d 1.00
C26 -0.0279(5) 0.5743(10) 0.4391(4) 0.069(2) Uani d 1.00
C27 0.0555(6) 0.7840(8) 0.3739(5) 0.061(2) Uani d 1.00
C28 0.1120(5) 0.5862(8) 0.0807(4) 0.056(2) Uani d 1.00
C29 -0.0149(6) 0.7871(8) 0.1015(5) 0.065(2) Uani d 1.00
H4 0.3932 0.4036 0.2524 0.0450 Uiso calc 1.00
H5 0.3484 0.6448 0.2397 0.0570 Uiso calc 1.00
H6 0.4547 0.8055 0.2120 0.0659 Uiso calc 1.00
H7 0.6173 0.7409 0.2066 0.0661 Uiso calc 1.00
H8 0.6708 0.5049 0.2296 0.0546 Uiso calc 1.00
H9 0.2623 0.0216 0.1508 0.0609 Uiso calc 1.00
H10 0.2824 -0.0908 0.2930 0.0678 Uiso calc 1.00
H11 0.4227 -0.0412 0.4347 0.0765 Uiso calc 1.00
H12 0.2607 0.2792 0.0708 0.0989 Uiso calc 1.00
H13 0.3197 0.2700 0.0027 0.0989 Uiso calc 1.00
H14 0.2694 0.1386 0.0256 0.0989 Uiso calc 1.00
H15 0.5313 0.0935 0.5544 0.1161 Uiso calc 1.00
H16 0.5878 -0.0363 0.5376 0.1161 Uiso calc 1.00
H17 0.6523 0.0912 0.5893 0.1161 Uiso calc 1.00
H18 0.6640 0.2261 -0.0118 0.0637 Uiso calc 1.00
H19 0.7574 0.0210 0.0387 0.0745 Uiso calc 1.00
H20 0.7855 -0.0722 0.1872 0.0606 Uiso calc 1.00
H21 0.6361 0.4809 0.0237 0.1061 Uiso calc 1.00
H22 0.5522 0.3962 -0.0552 0.1061 Uiso calc 1.00
H23 0.5189 0.5206 -0.0090 0.1061 Uiso calc 1.00
H24 0.7707 -0.1078 0.4098 0.0867 Uiso calc 1.00
H25 0.7724 -0.1611 0.3147 0.0867 Uiso calc 1.00
H26 0.8428 -0.0377 0.3661 0.0867 Uiso calc 1.00
H27 0.7601 0.3142 0.3602 0.0528 Uiso calc 1.00
H28 0.7234 0.1999 0.4118 0.0528 Uiso calc 1.00
H29 0.1015 0.2397 0.3893 0.0833 Uiso calc 1.00
H30 0.1990 0.1811 0.3750 0.0833 Uiso calc 1.00
H31 0.2032 0.3268 0.4187 0.0833 Uiso calc 1.00
H32 -0.0038 0.1639 0.1995 0.0789 Uiso calc 1.00
H33 0.0419 0.2046 0.1248 0.0789 Uiso calc 1.00
H34 0.1066 0.1130 0.2103 0.0789 Uiso calc 1.00
H35 -0.0039 0.6304 0.4963 0.0804 Uiso calc 1.00
H36 -0.0973 0.5961 0.4032 0.0804 Uiso calc 1.00
H37 -0.0241 0.4789 0.4607 0.0804 Uiso calc 1.00
H38 0.0572 0.5339 0.0340 0.0733 Uiso calc 1.00
H39 0.1348 0.6560 0.0498 0.0733 Uiso calc 1.00
H40 0.1705 0.5213 0.1084 0.0733 Uiso calc 1.00
H41 -0.0336 0.8485 0.1422 0.0780 Uiso calc 1.00
H42 0.0194 0.8420 0.0693 0.0780 Uiso calc 1.00
H43 -0.0769 0.7496 0.0561 0.0780 Uiso calc 1.00
H44 0.0750 0.8205 0.4347 0.0738 Uiso calc 1.00
H45 0.1104 0.8152 0.3499 0.0738 Uiso calc 1.00
H46 -0.0078 0.8188 0.3321 0.0738 Uiso calc 1.00

loop_
_atom_type_symbol
_atom_type_oxidation_number
_atom_type_number_in_cell
_atom_type_scat_dispersion_real
_atom_type_scat_dispersion_imag
_atom_type_scat_source
C 0 58 0.003 0.002
;International Tables for Crystallography
(1992, Vol. C, Tables 4.2.6.8 and 6.1.1.1)
;
H 0 86 0.000 0.000
;International Tables for Crystallography
(1992, Vol. C, Table 6.1.1.2)
;
O 0 14 0.011 0.006
;International Tables for Crystallography
(1992, Vol. C, Tables 4.2.6.8 and 6.1.1.1)
;
S 0 6 0.125 0.123
;International Tables for Crystallography
(1992, Vol. C, Tables 4.2.6.8 and 6.1.1.1)
;
P 0 2 0.102 0.094
;International Tables for Crystallography
(1992, Vol. C, Tables 4.2.6.8 and 6.1.1.1)
;
Ru 0 2 -1.259 0.836
;International Tables for Crystallography
(1992, Vol. C, Tables 4.2.6.8 and 6.1.1.1)
;
Cl 0 8 0.148 0.159
;International Tables for Crystallography
(1992, Vol. C, Tables 4.2.6.8 and 6.1.1.1)
;

loop_
_geom_angle_atom_site_label_1
_geom_angle_atom_site_label_2
_geom_angle_atom_site_label_3
_geom_angle
_geom_angle_site_symmetry_1
_geom_angle_site_symmetry_2
_geom_angle_site_symmetry_3
_geom_angle_publ_flag
Cl(2) Ru Cl(3) 86.41(6) 1_555 1_555 1_555 yes
Cl(2) Ru Cl(4) 88.43(7) 1_555 1_555 1_555 yes
Cl(2) Ru S(1) 173.66(7) 1_555 1_555 1_555 yes
Cl(2) Ru S(2) 86.34(7) 1_555 1_555 1_555 yes
Cl(2) Ru S(3) 93.10(7) 1_555 1_555 1_555 yes
Cl(3) Ru Cl(4) 89.86(7) 1_555 1_555 1_555 yes
Cl(3) Ru S(1) 91.24(7) 1_555 1_555 1_555 yes
Cl(3) Ru S(2) 172.72(7) 1_555 1_555 1_555 yes
Cl(3) Ru S(3) 87.31(7) 1_555 1_555 1_555 yes
Cl(4) Ru S(1) 85.67(7) 1_555 1_555 1_555 yes
Cl(4) Ru S(2) 90.54(7) 1_555 1_555 1_555 yes
Cl(4) Ru S(3) 176.70(8) 1_555 1_555 1_555 yes
S(1) Ru S(2) 96.03(7) 1_555 1_555 1_555 yes
S(1) Ru S(3) 92.67(7) 1_555 1_555 1_555 yes
S(2) Ru S(3) 92.48(7) 1_555 1_555 1_555 yes
Ru S(1) O(5) 120.0(3) 1_555 1_555 1_555 yes
Ru S(1) C(24) 114.7(3) 1_555 1_555 1_555 yes
Ru S(1) C(25) 109.5(3) 1_555 1_555 1_555 yes
O(5) S(1) C(24) 105.4(4) 1_555 1_555 1_555 yes
O(5) S(1) C(25) 106.8(4) 1_555 1_555 1_555 yes
C(24) S(1) C(25) 98.1(5) 1_555 1_555 1_555 yes
Ru S(2) O(6) 119.9(2) 1_555 1_555 1_555 yes
Ru S(2) C(26) 111.6(3) 1_555 1_555 1_555 yes
Ru S(2) C(27) 113.7(3) 1_555 1_555 1_555 yes
O(6) S(2) C(26) 106.4(4) 1_555 1_555 1_555 yes
O(6) S(2) C(27) 105.0(4) 1_555 1_555 1_555 yes
C(26) S(2) C(27) 97.8(5) 1_555 1_555 1_555 yes
Ru S(3) O(7) 118.1(2) 1_555 1_555 1_555 yes
Ru S(3) C(28) 115.4(3) 1_555 1_555 1_555 yes
Ru S(3) C(29) 112.2(3) 1_555 1_555 1_555 yes
O(7) S(3) C(28) 104.8(3) 1_555 1_555 1_555 yes
O(7) S(3) C(29) 105.6(4) 1_555 1_555 1_555 yes
C(28) S(3) C(29) 98.6(4) 1_555 1_555 1_555 yes
C(1) P C(7) 111.5(3) 1_555 1_555 1_555 yes
C(1) P C(15) 113.4(3) 1_555 1_555 1_555 yes
C(1) P C(23) 102.3(3) 1_555 1_555 1_555 yes
C(7) P C(15) 110.1(3) 1_555 1_555 1_555 yes
C(7) P C(23) 115.1(3) 1_555 1_555 1_555 yes
C(15) P C(23) 104.1(3) 1_555 1_555 1_555 yes
C(8) O(1) C(13) 119.4(6) 1_555 1_555 1_555 yes
C(12) O(2) C(14) 119.2(7) 1_555 1_555 1_555 yes
C(16) O(3) C(21) 119.2(6) 1_555 1_555 1_555 yes
C(20) O(4) C(22) 118.6(6) 1_555 1_555 1_555 yes
P C(1) C(2) 119.9(6) 1_555 1_555 1_555 yes
P C(1) C(6) 118.1(5) 1_555 1_555 1_555 yes
C(2) C(1) C(6) 121.8(7) 1_555 1_555 1_555 yes
C(1) C(2) C(3) 117.8(7) 1_555 1_555 1_555 yes
C(1) C(2) H(4) 120.5(7) 1_555 1_555 1_555 no
C(3) C(2) H(4) 121.7(6) 1_555 1_555 1_555 no
C(2) C(3) C(4) 120.0(7) 1_555 1_555 1_555 yes
C(2) C(3) H(5) 119.5(8) 1_555 1_555 1_555 no
C(4) C(3) H(5) 120.5(8) 1_555 1_555 1_555 no
C(3) C(4) C(5) 122.2(8) 1_555 1_555 1_555 yes
C(3) C(4) H(6) 116.8(8) 1_555 1_555 1_555 no
C(5) C(4) H(6) 120.9(8) 1_555 1_555 1_555 no
C(4) C(5) C(6) 119.6(7) 1_555 1_555 1_555 yes
C(4) C(5) H(7) 120.1(8) 1_555 1_555 1_555 no
C(6) C(5) H(7) 120.3(8) 1_555 1_555 1_555 no
C(1) C(6) C(5) 118.6(7) 1_555 1_555 1_555 yes
C(1) C(6) H(8) 120.3(7) 1_555 1_555 1_555 no
C(5) C(6) H(8) 121.1(7) 1_555 1_555 1_555 no
P C(7) C(8) 115.3(5) 1_555 1_555 1_555 yes
P C(7) C(12) 125.3(5) 1_555 1_555 1_555 yes
C(8) C(7) C(12) 119.3(7) 1_555 1_555 1_555 yes
O(1) C(8) C(7) 113.9(6) 1_555 1_555 1_555 yes
O(1) C(8) C(9) 125.5(6) 1_555 1_555 1_555 yes
C(7) C(8) C(9) 120.5(7) 1_555 1_555 1_555 yes
C(8) C(9) C(10) 118.8(7) 1_555 1_555 1_555 yes
C(8) C(9) H(9) 119.3(8) 1_555 1_555 1_555 no
C(10) C(9) H(9) 121.9(7) 1_555 1_555 1_555 no
C(9) C(10) C(11) 121.8(7) 1_555 1_555 1_555 yes
C(9) C(10) H(10) 118.7(8) 1_555 1_555 1_555 no
C(11) C(10) H(10) 119.5(9) 1_555 1_555 1_555 no
C(10) C(11) C(12) 120.3(8) 1_555 1_555 1_555 yes
C(10) C(11) H(11) 120.8(8) 1_555 1_555 1_555 no
C(12) C(11) H(11) 118.9(7) 1_555 1_555 1_555 no
O(2) C(12) C(7) 116.7(7) 1_555 1_555 1_555 yes
O(2) C(12) C(11) 124.1(7) 1_555 1_555 1_555 yes
C(7) C(12) C(11) 119.1(7) 1_555 1_555 1_555 yes
O(1) C(13) H(12) 112.8(8) 1_555 1_555 1_555 no
O(1) C(13) H(13) 109.6(8) 1_555 1_555 1_555 no
O(1) C(13) H(14) 112.9(9) 1_555 1_555 1_555 no
H(12) C(13) H(13) 105.6(10) 1_555 1_555 1_555 no
H(12) C(13) H(14) 109.3(9) 1_555 1_555 1_555 no
H(13) C(13) H(14) 106.1(9) 1_555 1_555 1_555 no
O(2) C(14) H(15) 111.5(9) 1_555 1_555 1_555 no
O(2) C(14) H(16) 110.7(10) 1_555 1_555 1_555 no
O(2) C(14) H(17) 115.2(10) 1_555 1_555 1_555 no
H(15) C(14) H(16) 103.2(10) 1_555 1_555 1_555 no
H(15) C(14) H(17) 107(1) 1_555 1_555 1_555 no
H(16) C(14) H(17) 108(1) 1_555 1_555 1_555 no
P C(15) C(16) 126.7(6) 1_555 1_555 1_555 yes
P C(15) C(20) 115.9(5) 1_555 1_555 1_555 yes
C(16) C(15) C(20) 117.3(6) 1_555 1_555 1_555 yes
O(3) C(16) C(15) 116.2(7) 1_555 1_555 1_555 yes
O(3) C(16) C(17) 122.5(7) 1_555 1_555 1_555 yes
C(15) C(16) C(17) 121.4(7) 1_555 1_555 1_555 yes
C(16) C(17) C(18) 119.0(7) 1_555 1_555 1_555 yes
C(16) C(17) H(18) 120.9(8) 1_555 1_555 1_555 no
C(18) C(17) H(18) 120.1(7) 1_555 1_555 1_555 no
C(17) C(18) C(19) 120.9(7) 1_555 1_555 1_555 yes
C(17) C(18) H(19) 118.0(8) 1_555 1_555 1_555 no
C(19) C(18) H(19) 120.9(9) 1_555 1_555 1_555 no
C(18) C(19) C(20) 119.9(8) 1_555 1_555 1_555 yes
C(18) C(19) H(20) 119.4(7) 1_555 1_555 1_555 no
C(20) C(19) H(20) 120.6(7) 1_555 1_555 1_555 no
O(4) C(20) C(15) 113.9(6) 1_555 1_555 1_555 yes
O(4) C(20) C(19) 124.9(7) 1_555 1_555 1_555 yes
C(15) C(20) C(19) 121.2(7) 1_555 1_555 1_555 yes
O(3) C(21) H(21) 110.7(8) 1_555 1_555 1_555 no
O(3) C(21) H(22) 112.1(9) 1_555 1_555 1_555 no
O(3) C(21) H(23) 110.6(8) 1_555 1_555 1_555 no
H(21) C(21) H(22) 108.6(9) 1_555 1_555 1_555 no
H(21) C(21) H(23) 106.1(10) 1_555 1_555 1_555 no
H(22) C(21) H(23) 108.5(9) 1_555 1_555 1_555 no
O(4) C(22) H(24) 110.8(8) 1_555 1_555 1_555 no
O(4) C(22) H(25) 109.7(7) 1_555 1_555 1_555 no
O(4) C(22) H(26) 109.3(9) 1_555 1_555 1_555 no
H(24) C(22) H(25) 110(1) 1_555 1_555 1_555 no
H(24) C(22) H(26) 108.8(8) 1_555 1_555 1_555 no
H(25) C(22) H(26) 107.5(9) 1_555 1_555 1_555 no
Cl(1) C(23) P 113.3(4) 1_555 1_555 1_555 yes
Cl(1) C(23) H(27) 108.9(6) 1_555 1_555 1_555 no
Cl(1) C(23) H(28) 109.2(5) 1_555 1_555 1_555 no
P C(23) H(27) 108.4(5) 1_555 1_555 1_555 no
P C(23) H(28) 108.8(6) 1_555 1_555 1_555 no
H(27) C(23) H(28) 108.1(7) 1_555 1_555 1_555 no
S(1) C(24) H(29) 110.1(6) 1_555 1_555 1_555 no
S(1) C(24) H(30) 111.7(7) 1_555 1_555 1_555 no
S(1) C(24) H(31) 111.4(7) 1_555 1_555 1_555 no
H(29) C(24) H(30) 107.3(9) 1_555 1_555 1_555 no
H(29) C(24) H(31) 106.7(9) 1_555 1_555 1_555 no
H(30) C(24) H(31) 109.4(8) 1_555 1_555 1_555 no
S(1) C(25) H(32) 109.3(7) 1_555 1_555 1_555 no
S(1) C(25) H(33) 109.8(7) 1_555 1_555 1_555 no
S(1) C(25) H(34) 111.0(7) 1_555 1_555 1_555 no
H(32) C(25) H(33) 107.4(8) 1_555 1_555 1_555 no
H(32) C(25) H(34) 109.0(9) 1_555 1_555 1_555 no
H(33) C(25) H(34) 110.2(9) 1_555 1_555 1_555 no
S(2) C(26) H(35) 110.2(7) 1_555 1_555 1_555 no
S(2) C(26) H(36) 112.7(6) 1_555 1_555 1_555 no
S(2) C(26) H(37) 110.1(7) 1_555 1_555 1_555 no
H(35) C(26) H(36) 109.1(9) 1_555 1_555 1_555 no
H(35) C(26) H(37) 105.5(7) 1_555 1_555 1_555 no
H(36) C(26) H(37) 109.0(9) 1_555 1_555 1_555 no
S(2) C(27) H(44) 111.5(7) 1_555 1_555 1_555 no
S(2) C(27) H(45) 107.7(6) 1_555 1_555 1_555 no
S(2) C(27) H(46) 111.7(7) 1_555 1_555 1_555 no
H(44) C(27) H(45) 106.2(8) 1_555 1_555 1_555 no
H(44) C(27) H(46) 112.9(9) 1_555 1_555 1_555 no
H(45) C(27) H(46) 106.5(9) 1_555 1_555 1_555 no
S(3) C(28) H(38) 111.7(6) 1_555 1_555 1_555 no
S(3) C(28) H(39) 112.7(7) 1_555 1_555 1_555 no
S(3) C(28) H(40) 110.6(5) 1_555 1_555 1_555 no
H(38) C(28) H(39) 108.8(7) 1_555 1_555 1_555 no
H(38) C(28) H(40) 105.7(9) 1_555 1_555 1_555 no
H(39) C(28) H(40) 107.1(7) 1_555 1_555 1_555 no
S(3) C(29) H(41) 110.4(6) 1_555 1_555 1_555 no
S(3) C(29) H(42) 110.4(6) 1_555 1_555 1_555 no
S(3) C(29) H(43) 111.4(7) 1_555 1_555 1_555 no
H(41) C(29) H(42) 107.3(9) 1_555 1_555 1_555 no
H(41) C(29) H(43) 108.6(8) 1_555 1_555 1_555 no
H(42) C(29) H(43) 108.7(8) 1_555 1_555 1_555 no

loop_
_geom_bond_atom_site_label_1
_geom_bond_atom_site_label_2
_geom_bond_distance
_geom_bond_site_symmetry_1
_geom_bond_site_symmetry_2
_geom_bond_publ_flag
Ru Cl(2) 2.420(2) 1_555 1_555 yes
Ru Cl(3) 2.438(2) 1_555 1_555 yes
Ru Cl(4) 2.435(2) 1_555 1_555 yes
Ru S(1) 2.276(2) 1_555 1_555 yes
Ru S(2) 2.268(2) 1_555 1_555 yes
Ru S(3) 2.263(2) 1_555 1_555 yes
Cl(1) C(23) 1.775(8) 1_555 1_555 yes
S(1) O(5) 1.452(6) 1_555 1_555 yes
S(1) C(24) 1.789(8) 1_555 1_555 yes
S(1) C(25) 1.773(9) 1_555 1_555 yes
S(2) O(6) 1.472(5) 1_555 1_555 yes
S(2) C(26) 1.793(7) 1_555 1_555 yes
S(2) C(27) 1.796(9) 1_555 1_555 yes
S(3) O(7) 1.481(5) 1_555 1_555 yes
S(3) C(28) 1.785(7) 1_555 1_555 yes
S(3) C(29) 1.797(8) 1_555 1_555 yes
P C(1) 1.811(7) 1_555 1_555 yes
P C(7) 1.795(7) 1_555 1_555 yes
P C(15) 1.800(7) 1_555 1_555 yes
P C(23) 1.829(6) 1_555 1_555 yes
O(1) C(8) 1.352(8) 1_555 1_555 yes
O(1) C(13) 1.403(8) 1_555 1_555 yes
O(2) C(12) 1.343(8) 1_555 1_555 yes
O(2) C(14) 1.406(10) 1_555 1_555 yes
O(3) C(16) 1.362(9) 1_555 1_555 yes
O(3) C(21) 1.418(10) 1_555 1_555 yes
O(4) C(20) 1.371(8) 1_555 1_555 yes
O(4) C(22) 1.426(9) 1_555 1_555 yes
C(1) C(2) 1.398(9) 1_555 1_555 yes
C(1) C(6) 1.368(10) 1_555 1_555 yes
C(2) C(3) 1.40(1) 1_555 1_555 yes
C(3) C(4) 1.34(1) 1_555 1_555 yes
C(4) C(5) 1.37(1) 1_555 1_555 yes
C(5) C(6) 1.39(1) 1_555 1_555 yes
C(7) C(8) 1.410(9) 1_555 1_555 yes
C(7) C(12) 1.400(10) 1_555 1_555 yes
C(8) C(9) 1.382(10) 1_555 1_555 yes
C(9) C(10) 1.38(1) 1_555 1_555 yes
C(10) C(11) 1.37(1) 1_555 1_555 yes
C(11) C(12) 1.39(1) 1_555 1_555 yes
C(15) C(16) 1.390(9) 1_555 1_555 yes
C(15) C(20) 1.419(10) 1_555 1_555 yes
C(16) C(17) 1.37(1) 1_555 1_555 yes
C(17) C(18) 1.40(1) 1_555 1_555 yes
C(18) C(19) 1.36(1) 1_555 1_555 yes
C(19) C(20) 1.36(1) 1_555 1_555 yes

loop_
_geom_contact_atom_site_label_1
_geom_contact_atom_site_label_2
_geom_contact_distance
_geom_contact_site_symmetry_1
_geom_contact_site_symmetry_2
Cl(1) C(11) 3.531(8) 1_555 2_656
Cl(4) C(23) 3.497(7) 1_555 1_455
O(1) C(21) 3.30(1) 1_555 2_645
O(2) O(6) 3.312(8) 1_555 2_646
O(5) C(2) 3.332(8) 1_555 1_555
O(6) C(22) 3.246(10) 1_555 2_656
O(6) C(14) 3.29(1) 1_555 2_656
O(6) C(23) 3.447(9) 1_555 2_656
O(7) C(10) 3.238(9) 1_555 1_565
C(3) C(14) 3.52(1) 1_555 2_656
C(13) C(21) 3.50(1) 1_555 2_645
